data_2214914
loop_
_publ_author_name
'Qing-Guang Zhan'
'Mao-Sheng Liu'
'Rong-Hua Zeng'
'Ding-Qiao Yang'
'Yue-Peng Cai'

_publ_section_title
;
 4-(1<i>H</i>-Benzo[<i>d</i>]imidazol-2-yl)phenol
;
_journal_coeditor_code XU2292
_journal_issue 8
_journal_name_full 'Acta Crystallographica Section E'
_journal_page_first o3470
_journal_page_last o3470
_journal_paper_doi 10.1107/S1600536807033612
_journal_volume 63
_journal_year 2007
_chemical_formula_iupac 'C13 H10 N2 O'
_chemical_formula_moiety 'C13 H10 N2 O'
_chemical_formula_sum 'C13 H10 N2 O'
_chemical_formula_weight 210.23
_chemical_melting_point 508
_chemical_name_systematic
;
4-(1H-Benzo[d]imidazol-2-yl)phenol
;
_space_group_IT_number 14
_symmetry_cell_setting monoclinic
_symmetry_space_group_name_Hall '-P 2yn'
_symmetry_space_group_name_H-M 'P 1 21/n 1'
_atom_sites_solution_hydrogens geom
_atom_sites_solution_primary direct
_atom_sites_solution_secondary difmap
_audit_creation_method SHELXL97
_cell_angle_alpha 90.00
_cell_angle_beta 90.556(2)
_cell_angle_gamma 90.00
_cell_formula_units_Z 4
_cell_length_a 7.1679(3)
_cell_length_b 15.1517(6)
_cell_length_c 9.9079(4)
_cell_measurement_reflns_used 5172
_cell_measurement_temperature 298(2)
_cell_measurement_theta_max 27.5
_cell_measurement_theta_min 2.4
_cell_volume 1076.01(8)
_computing_cell_refinement 'SAINT (Bruker, 1999)'
_computing_data_collection 'SMART (Bruker, 1998)'
_computing_data_reduction SAINT
_computing_molecular_graphics 'SHELXTL (Bruker, 1998)'
_computing_publication_material SHELXTL
_computing_structure_refinement 'SHELXL97 (Sheldrick, 1997)'
_computing_structure_solution 'SHELXS97 (Sheldrick, 1997)'
_diffrn_ambient_temperature 298(2)
_diffrn_measured_fraction_theta_full 1.00
_diffrn_measured_fraction_theta_max 1.00
_diffrn_measurement_device_type 'Bruker SMART CCD area-detector'
_diffrn_measurement_method '\f and \w'
_diffrn_radiation_monochromator graphite
_diffrn_radiation_source 'fine-focus sealed tube'
_diffrn_radiation_type MoK\a
_diffrn_radiation_wavelength 0.71073
_diffrn_reflns_av_R_equivalents 0.019
_diffrn_reflns_av_sigmaI/netI 0.016
_diffrn_reflns_limit_h_max 9
_diffrn_reflns_limit_h_min -9
_diffrn_reflns_limit_k_max 15
_diffrn_reflns_limit_k_min -19
_diffrn_reflns_limit_l_max 12
_diffrn_reflns_limit_l_min -12
_diffrn_reflns_number 10089
_diffrn_reflns_theta_full 27.5
_diffrn_reflns_theta_max 27.5
_diffrn_reflns_theta_min 2.4
_diffrn_standards_interval_count 0
_diffrn_standards_interval_time 0
_diffrn_standards_number 0
_exptl_absorpt_coefficient_mu 0.085
_exptl_absorpt_correction_type none
_exptl_crystal_colour colourless
_exptl_crystal_density_diffrn 1.298
_exptl_crystal_density_method 'not measured'
_exptl_crystal_description block
_exptl_crystal_F_000 440
_exptl_crystal_size_max 0.22
_exptl_crystal_size_mid 0.17
_exptl_crystal_size_min 0.13
_refine_diff_density_max 0.16
_refine_diff_density_min -0.17
_refine_ls_extinction_method none
_refine_ls_goodness_of_fit_ref 1.039
_refine_ls_hydrogen_treatment mixed
_refine_ls_matrix_type full
_refine_ls_number_parameters 149
_refine_ls_number_reflns 2464
_refine_ls_number_restraints 1
_refine_ls_restrained_S_all 1.039
_refine_ls_R_factor_all 0.043
_refine_ls_R_factor_gt 0.037
_refine_ls_shift/su_max 0.000
_refine_ls_shift/su_mean 0.000
_refine_ls_structure_factor_coef Fsqd
_refine_ls_weighting_details 'calc w = 1/[\s^2^(Fo^2^)+(0.0496P)^2^+0.1927P] where P=(Fo^2^+2Fc^2^)/3'
_refine_ls_weighting_scheme calc
_refine_ls_wR_factor_gt 0.098
_refine_ls_wR_factor_ref 0.103
_reflns_number_gt 2092
_reflns_number_total 2464
_reflns_threshold_expression I>2\s(I)
_cod_data_source_file xu2292.cif
_cod_data_source_block I
_cod_original_sg_symbol_H-M 'P 21/n'
_cod_database_code 2214914
_cod_database_fobs_code 2214914

loop_
_symmetry_equiv_pos_as_xyz
'x, y, z'
'-x+1/2, y+1/2, -z+1/2'
'-x, -y, -z'
'x-1/2, -y-1/2, z-1/2'

loop_
_atom_site_type_symbol
_atom_site_label
_atom_site_fract_x
_atom_site_fract_y
_atom_site_fract_z
_atom_site_U_iso_or_equiv
_atom_site_adp_type
_atom_site_calc_flag
_atom_site_refinement_flags
_atom_site_occupancy
O O1 0.12380(10) 0.35627(6) 0.15835(9) 0.0498(2) Uani d . 1
H H1A 0.0185 0.3760 0.1462 0.075 Uiso calc R 1
N N2 0.29490(13) 0.06719(6) 0.61996(10) 0.0455(2) Uani d . 1
N N1 -0.01358(12) 0.06759(6) 0.63364(10) 0.0406(2) Uani d D 1
C C1 0.24064(16) 0.00742(8) 0.71879(12) 0.0460(3) Uani d . 1
C C2 0.3466(2) -0.04686(10) 0.80335(16) 0.0646(4) Uani d . 1
H H2 0.4761 -0.0477 0.7984 0.078 Uiso calc R 1
C C3 0.2541(2) -0.09910(10) 0.89419(16) 0.0691(4) Uani d . 1
H H3 0.3225 -0.1360 0.9511 0.083 Uiso calc R 1
C C4 0.0615(2) -0.09817(9) 0.90314(14) 0.0614(4) Uani d . 1
H H4 0.0036 -0.1344 0.9659 0.074 Uiso calc R 1
C C5 -0.04601(19) -0.04497(9) 0.82150(13) 0.0522(3) Uani d . 1
H H5 -0.1754 -0.0442 0.8278 0.063 Uiso calc R 1
C C6 0.04717(15) 0.00766(7) 0.72905(11) 0.0412(3) Uani d . 1
C C7 0.13874(14) 0.10192(7) 0.57169(11) 0.0381(2) Uani d . 1
C C8 0.12968(14) 0.16878(7) 0.46561(10) 0.0381(2) Uani d . 1
C C9 0.29061(15) 0.19137(8) 0.39541(12) 0.0448(3) Uani d . 1
H H9 0.4029 0.1639 0.4175 0.054 Uiso calc R 1
C C10 0.28632(15) 0.25331(8) 0.29430(12) 0.0467(3) Uani d . 1
H H10 0.3953 0.2671 0.2487 0.056 Uiso calc R 1
C C11 0.12059(15) 0.29563(8) 0.25943(11) 0.0407(3) Uani d . 1
C C12 -0.04087(15) 0.27377(8) 0.32846(12) 0.0446(3) Uani d . 1
H H12 -0.1528 0.3016 0.3065 0.054 Uiso calc R 1
C C13 -0.03603(15) 0.21105(8) 0.42931(11) 0.0435(3) Uani d . 1
H H13 -0.1455 0.1967 0.4739 0.052 Uiso calc R 1
H H1 -0.1306(13) 0.0848(9) 0.6208(13) 0.052 Uiso d D 1

loop_
_atom_site_aniso_label
_atom_site_aniso_U_11
_atom_site_aniso_U_22
_atom_site_aniso_U_33
_atom_site_aniso_U_12
_atom_site_aniso_U_13
_atom_site_aniso_U_23
O1 0.0285(4) 0.0655(6) 0.0555(5) 0.0017(4) 0.0022(3) 0.0137(4)
N2 0.0315(5) 0.0487(5) 0.0563(6) 0.0007(4) -0.0027(4) 0.0007(4)
N1 0.0295(5) 0.0450(5) 0.0473(5) 0.0007(4) -0.0001(4) -0.0024(4)
C1 0.0390(6) 0.0444(6) 0.0546(7) 0.0011(5) -0.0036(5) -0.0013(5)
C2 0.0470(7) 0.0663(9) 0.0804(10) 0.0077(6) -0.0102(7) 0.0127(7)
C3 0.0730(10) 0.0614(9) 0.0727(9) 0.0062(7) -0.0139(8) 0.0164(7)
C4 0.0737(9) 0.0539(8) 0.0567(7) -0.0047(7) 0.0002(7) 0.0068(6)
C5 0.0504(7) 0.0523(7) 0.0540(7) -0.0044(5) 0.0037(5) -0.0011(6)
C6 0.0399(6) 0.0391(5) 0.0445(6) 0.0003(4) -0.0018(4) -0.0066(4)
C7 0.0302(5) 0.0402(6) 0.0438(5) -0.0007(4) -0.0012(4) -0.0090(4)
C8 0.0320(5) 0.0418(6) 0.0405(5) -0.0017(4) -0.0009(4) -0.0065(4)
C9 0.0281(5) 0.0536(7) 0.0525(6) 0.0035(4) -0.0005(4) -0.0002(5)
C10 0.0272(5) 0.0599(7) 0.0532(6) -0.0010(5) 0.0049(4) 0.0041(5)
C11 0.0309(5) 0.0489(6) 0.0422(6) -0.0023(4) -0.0010(4) -0.0020(5)
C12 0.0269(5) 0.0573(7) 0.0497(6) 0.0031(5) 0.0001(4) 0.0025(5)
C13 0.0284(5) 0.0554(7) 0.0467(6) -0.0011(4) 0.0036(4) -0.0002(5)

loop_
_atom_type_symbol
_atom_type_description
_atom_type_scat_dispersion_real
_atom_type_scat_dispersion_imag
_atom_type_scat_source
C C 0.0033 0.0016 'International Tables Vol C Tables 4.2.6.8 and 6.1.1.4'
H H 0.0000 0.0000 'International Tables Vol C Tables 4.2.6.8 and 6.1.1.4'
N N 0.0061 0.0033 'International Tables Vol C Tables 4.2.6.8 and 6.1.1.4'
O O 0.0106 0.0060 'International Tables Vol C Tables 4.2.6.8 and 6.1.1.4'

loop_
_geom_angle_atom_site_label_1
_geom_angle_atom_site_label_2
_geom_angle_atom_site_label_3
_geom_angle
C11 O1 H1A 109.5
C7 N2 C1 105.79(9)
C7 N1 C6 108.16(9)
C7 N1 H1 125.8(9)
C6 N1 H1 125.8(9)
C6 C1 N2 109.58(10)
C6 C1 C2 119.69(12)
N2 C1 C2 130.72(12)
C3 C2 C1 118.03(13)
C3 C2 H2 121.0
C1 C2 H2 121.0
C2 C3 C4 121.61(13)
C2 C3 H3 119.2
C4 C3 H3 119.2
C5 C4 C3 121.50(14)
C5 C4 H4 119.2
C3 C4 H4 119.2
C4 C5 C6 117.02(13)
C4 C5 H5 121.5
C6 C5 H5 121.5
N1 C6 C5 132.78(11)
N1 C6 C1 105.07(10)
C5 C6 C1 122.15(11)
N2 C7 N1 111.40(10)
N2 C7 C8 124.60(10)
N1 C7 C8 124.00(9)
C13 C8 C9 117.74(11)
C13 C8 C7 122.42(10)
C9 C8 C7 119.83(10)
C10 C9 C8 121.24(10)
C10 C9 H9 119.4
C8 C9 H9 119.4
C9 C10 C11 120.63(10)
C9 C10 H10 119.7
C11 C10 H10 119.7
O1 C11 C12 122.93(10)
O1 C11 C10 118.30(10)
C12 C11 C10 118.76(11)
C13 C12 C11 120.36(10)
C13 C12 H12 119.8
C11 C12 H12 119.8
C12 C13 C8 121.27(10)
C12 C13 H13 119.4
C8 C13 H13 119.4

loop_
_geom_bond_atom_site_label_1
_geom_bond_atom_site_label_2
_geom_bond_distance
O1 C11 1.3595(14)
O1 H1A 0.8200
N2 C7 1.3221(14)
N2 C1 1.3920(15)
N1 C7 1.3610(14)
N1 C6 1.3784(15)
N1 H1 0.886(8)
C1 C6 1.3915(16)
C1 C2 1.3939(18)
C2 C3 1.374(2)
C2 H2 0.9300
C3 C4 1.384(2)
C3 H3 0.9300
C4 C5 1.3733(19)
C4 H4 0.9300
C5 C6 1.3902(17)
C5 H5 0.9300
C7 C8 1.4609(16)
C8 C13 1.3935(15)
C8 C9 1.3953(15)
C9 C10 1.3728(17)
C9 H9 0.9300
C10 C11 1.3906(15)
C10 H10 0.9300
C11 C12 1.3901(15)
C12 C13 1.3792(16)
C12 H12 0.9300
C13 H13 0.9300

loop_
_geom_hbond_atom_site_label_D
_geom_hbond_atom_site_label_H
_geom_hbond_atom_site_label_A
_geom_hbond_site_symmetry_A
_geom_hbond_distance_DH
_geom_hbond_distance_HA
_geom_hbond_distance_DA
_geom_hbond_angle_DHA
O1 H1A N2 4_565 0.82 1.84 2.6515(12) 174
N1 H1 O1 4_566 0.886(8) 2.012(9) 2.8564(12) 158.8(12)

loop_
_geom_torsion_atom_site_label_1
_geom_torsion_atom_site_label_2
_geom_torsion_atom_site_label_3
_geom_torsion_atom_site_label_4
_geom_torsion
C7 N2 C1 C6 -0.36(13)
C7 N2 C1 C2 -179.12(14)
C6 C1 C2 C3 0.4(2)
N2 C1 C2 C3 179.05(13)
C1 C2 C3 C4 -0.4(2)
C2 C3 C4 C5 0.0(2)
C3 C4 C5 C6 0.3(2)
C7 N1 C6 C5 178.88(12)
C7 N1 C6 C1 -0.89(12)
C4 C5 C6 N1 -179.96(12)
C4 C5 C6 C1 -0.23(18)
N2 C1 C6 N1 0.77(13)
C2 C1 C6 N1 179.70(12)
N2 C1 C6 C5 -179.02(10)
C2 C1 C6 C5 -0.10(18)
C1 N2 C7 N1 -0.22(12)
C1 N2 C7 C8 179.65(10)
C6 N1 C7 N2 0.72(12)
C6 N1 C7 C8 -179.15(9)
N2 C7 C8 C13 -172.12(11)
N1 C7 C8 C13 7.74(16)
N2 C7 C8 C9 8.78(16)
N1 C7 C8 C9 -171.36(10)
C13 C8 C9 C10 0.21(17)
C7 C8 C9 C10 179.36(11)
C8 C9 C10 C11 0.26(19)
C9 C10 C11 O1 -179.84(11)
C9 C10 C11 C12 -0.28(18)
O1 C11 C12 C13 179.35(11)
C10 C11 C12 C13 -0.18(18)
C11 C12 C13 C8 0.67(18)
C9 C8 C13 C12 -0.68(17)
C7 C8 C13 C12 -179.80(10)

loop_
_cod_related_entry_id
_cod_related_entry_database
_cod_related_entry_code
1 ChemSpider 11326757
